data_1558872
loop_
_publ_author_name
'Cala, Lara'
'Villar, Pedro'
'de Lera, \'Angel R.'
'Fa\~nan\'as, Francisco J.'
'\'Alvarez, Rosana'
'Rodr\'iguez, F\'elix'

_publ_section_title
;
 Multicomponent and multicatalytic asymmetric synthesis of
 furo[2,3-b]pyrrole derivatives: further insights into the mode of action
 of chiral phosphoric acid catalysts
;
_journal_name_full 'Chemical Science'
_journal_paper_doi 10.1039/D0SC03342A
_journal_year 2020
_chemical_absolute_configuration ad
_chemical_compound_source 'synthesis as described'
_chemical_formula_moiety 'C23 H24 Cl1 N3 O6'
_chemical_formula_sum 'C23 H24 Cl N3 O6'
_chemical_formula_weight 473.9
_space_group_crystal_system orthorhombic
_space_group_IT_number 19
_space_group_name_Hall 'P 2ac 2ab'
_space_group_name_H-M_alt 'P 21 21 21'
_symmetry_cell_setting orthorhombic
_symmetry_Int_Tables_number 19
_symmetry_space_group_name_Hall 'P 2ac 2ab'
_symmetry_space_group_name_H-M 'P 21 21 21'
_atom_sites_solution_hydrogens geom
_atom_sites_solution_primary direct
_atom_sites_solution_secondary difmap
_audit_block_doi 10.5517/ccdc.csd.cc1p160y
_audit_creation_date 2017-02-20T13:36:29-00:00
_audit_creation_method 'WinGX routine CIF_UPDATE'
_audit_update_record
;
2017-05-16 deposited with the CCDC.	2020-08-19 downloaded from the CCDC.
;
_cell_angle_alpha 90
_cell_angle_beta 90
_cell_angle_gamma 90
_cell_formula_units_Z 4
_cell_length_a 8.46480(10)
_cell_length_b 15.9282(2)
_cell_length_c 16.6678(2)
_cell_measurement_reflns_used 11023
_cell_measurement_temperature 150(2)
_cell_measurement_theta_max 69.639
_cell_measurement_theta_min 5.239
_cell_measurement_wavelength 1.5418
_cell_volume 2247.30(5)
_computing_cell_refinement 'CrysAlisPro 1.171.38.46 (Rigaku OD, 2015)'
_computing_data_collection 'CrysAlisPro 1.171.38.46 (Rigaku OD, 2015)'
_computing_data_reduction 'CrysAlisPro 1.171.38.46 (Rigaku OD, 2015)'
_computing_molecular_graphics 'Ortep-3 for Windows (Farrugia, 1997)'
_computing_publication_material 'WinGX publication routines (Farrugia, 1999)'
_computing_structure_refinement 'SHELXL-97 (Sheldrick, 2008)'
_computing_structure_solution 'SIR92 (Giacovazzo et al, 1993)'
_diffrn_ambient_temperature 150(2)
_diffrn_detector 'CCD plate'
_diffrn_detector_area_resol_mean 8.264
_diffrn_measured_fraction_theta_full 0.993
_diffrn_measured_fraction_theta_max 0.993
_diffrn_measurement_device 'four-circle diffractometer'
_diffrn_measurement_device_type 'Xcalibur, Onyx, Nova'
_diffrn_measurement_method '\w scans'
_diffrn_orient_matrix_type 'CrysAlisPro convention (1999,Acta A55,543-557)'
_diffrn_orient_matrix_UB_11 -0.0704075
_diffrn_orient_matrix_UB_12 0.014925
_diffrn_orient_matrix_UB_13 0.0840178
_diffrn_orient_matrix_UB_21 -0.1643725
_diffrn_orient_matrix_UB_22 0.0129091
_diffrn_orient_matrix_UB_23 -0.0376597
_diffrn_orient_matrix_UB_31 -0.0337639
_diffrn_orient_matrix_UB_32 -0.0947008
_diffrn_orient_matrix_UB_33 0.0080565
_diffrn_radiation_monochromator graphite
_diffrn_radiation_probe x-ray
_diffrn_radiation_type CuK\a
_diffrn_radiation_wavelength 1.54184
_diffrn_reflns_av_R_equivalents 0.0238
_diffrn_reflns_av_unetI/netI 0.0218
_diffrn_reflns_limit_h_max 10
_diffrn_reflns_limit_h_min -9
_diffrn_reflns_limit_k_max 13
_diffrn_reflns_limit_k_min -19
_diffrn_reflns_limit_l_max 19
_diffrn_reflns_limit_l_min -20
_diffrn_reflns_number 13091
_diffrn_reflns_theta_full 69.67
_diffrn_reflns_theta_max 69.67
_diffrn_reflns_theta_min 5.31
_diffrn_source 'micro-focus sealed X-ray tube'
_exptl_absorpt_coefficient_mu 1.899
_exptl_absorpt_correction_T_max 1
_exptl_absorpt_correction_T_min 0.84612
_exptl_absorpt_correction_type multi-scan
_exptl_absorpt_process_details
;
        CrysAlisPro 1.171.38.46 (Rigaku Oxford Diffraction, 2015)
        Empirical absorption correction using spherical harmonics,
 implemented in SCALE3 ABSPACK scaling algorithm.
;
_exptl_crystal_colour yellow
_exptl_crystal_density_diffrn 1.401
_exptl_crystal_density_method 'not measured'
_exptl_crystal_description prism
_exptl_crystal_F_000 992
_exptl_crystal_size_max 0.42
_exptl_crystal_size_mid 0.34
_exptl_crystal_size_min 0.29
_refine_diff_density_max 0.138
_refine_diff_density_min -0.172
_refine_diff_density_rms 0.034
_refine_ls_abs_structure_details 'Flack H D (1983), Acta Cryst. A39, 876-881'
_refine_ls_abs_structure_Flack -0.002(11)
_refine_ls_extinction_method none
_refine_ls_goodness_of_fit_ref 1.069
_refine_ls_hydrogen_treatment mixed
_refine_ls_matrix_type full
_refine_ls_number_parameters 302
_refine_ls_number_reflns 4087
_refine_ls_number_restraints 0
_refine_ls_restrained_S_all 1.069
_refine_ls_R_factor_all 0.0271
_refine_ls_R_factor_gt 0.0266
_refine_ls_shift/su_max 0
_refine_ls_shift/su_mean 0
_refine_ls_structure_factor_coef Fsqd
_refine_ls_weighting_details 'calc w=1/[\s^2^(Fo^2^)+(0.0374P)^2^+0.2981P] where P=(Fo^2^+2Fc^2^)/3'
_refine_ls_weighting_scheme calc
_refine_ls_wR_factor_gt 0.0678
_refine_ls_wR_factor_ref 0.0683
_reflns_number_gt 4006
_reflns_number_total 4087
_reflns_threshold_expression >2\s(I)
_cod_data_source_file d0sc03342a2.cif
_cod_data_source_block 17013_lc1940ef1
_cod_database_code 1558872

loop_
_symmetry_equiv_pos_as_xyz
'x, y, z'
'-x+1/2, -y, z+1/2'
'x+1/2, -y+1/2, -z'
'-x, y+1/2, -z+1/2'

loop_
_atom_site_label
_atom_site_type_symbol
_atom_site_fract_x
_atom_site_fract_y
_atom_site_fract_z
_atom_site_U_iso_or_equiv
_atom_site_adp_type
_atom_site_occupancy
_atom_site_symmetry_multiplicity
_atom_site_calc_flag
_atom_site_refinement_flags
_atom_site_disorder_assembly
_atom_site_disorder_group
Cl01 Cl 0.77625(7) 0.17650(3) -0.00778(2) 0.05620(14) Uani 1 1 d . . .
O002 O 0.74057(11) 0.23898(5) 0.38551(5) 0.0248(2) Uani 1 1 d . . .
O003 O 0.26530(13) 0.17043(7) 0.36059(7) 0.0417(3) Uani 1 1 d . . .
O004 O 0.44837(12) 0.25855(6) 0.30608(6) 0.0290(2) Uani 1 1 d . . .
O005 O 0.93567(14) 0.28570(6) 0.46288(7) 0.0398(3) Uani 1 1 d . . .
N006 N 0.52698(14) 0.14352(7) 0.37088(7) 0.0248(2) Uani 1 1 d . . .
N007 N 0.99000(15) 0.11948(8) 0.50509(7) 0.0304(3) Uani 1 1 d . . .
O008 O 1.32823(18) 0.05535(9) 0.73779(8) 0.0582(4) Uani 1 1 d . . .
C009 C 0.71642(16) 0.16356(8) 0.26020(8) 0.0237(3) Uani 1 1 d . . .
O010 O 1.46664(17) -0.05217(8) 0.70526(9) 0.0594(4) Uani 1 1 d . . .
C011 C 0.78234(17) 0.09121(8) 0.39730(8) 0.0243(3) Uani 1 1 d . . .
H011 H 0.8109 0.0428 0.3619 0.029 Uiso 1 1 calc R . .
C012 C 1.09664(17) 0.05557(8) 0.52073(8) 0.0276(3) Uani 1 1 d . . .
C013 C 0.2451(2) 0.24940(11) 0.20197(9) 0.0422(4) Uani 1 1 d . . .
H01A H 0.177 0.2122 0.2335 0.063 Uiso 1 1 calc R . .
H01B H 0.3201 0.2157 0.1709 0.063 Uiso 1 1 calc R . .
H01C H 0.18 0.2829 0.1654 0.063 Uiso 1 1 calc R . .
C014 C 0.68884(16) 0.15930(8) 0.35020(7) 0.0227(3) Uani 1 1 d . . .
C015 C 0.66771(17) 0.06448(8) 0.46332(9) 0.0283(3) Uani 1 1 d . . .
H01D H 0.689 0.0061 0.4807 0.034 Uiso 1 1 calc R . .
H01E H 0.6758 0.1022 0.5104 0.034 Uiso 1 1 calc R . .
C016 C 1.17578(17) 0.05774(9) 0.59471(9) 0.0290(3) Uani 1 1 d . . .
H016 H 1.1576 0.1023 0.6314 0.035 Uiso 1 1 calc R . .
N017 N 1.36347(17) -0.00084(8) 0.69099(9) 0.0401(3) Uani 1 1 d . . .
C018 C 0.83229(18) 0.22727(9) 0.14324(9) 0.0323(3) Uani 1 1 d . . .
H018 H 0.8987 0.2685 0.1196 0.039 Uiso 1 1 calc R . .
C019 C 0.40039(17) 0.18972(9) 0.34623(8) 0.0277(3) Uani 1 1 d . . .
C020 C 0.81241(17) 0.22430(8) 0.22611(8) 0.0284(3) Uani 1 1 d . . .
H020 H 0.8648 0.264 0.2593 0.034 Uiso 1 1 calc R . .
C021 C 0.87424(17) 0.22894(8) 0.42809(8) 0.0267(3) Uani 1 1 d . . .
C022 C 0.64180(19) 0.10534(9) 0.21121(9) 0.0323(3) Uani 1 1 d . . .
H022 H 0.5778 0.0629 0.2346 0.039 Uiso 1 1 calc R . .
C023 C 0.92995(17) 0.13833(8) 0.42577(8) 0.0273(3) Uani 1 1 d . . .
H023 H 1.0164 0.1321 0.3853 0.033 Uiso 1 1 calc R . .
C024 C 0.50623(17) 0.07139(8) 0.42442(8) 0.0273(3) Uani 1 1 d . . .
H02A H 0.4796 0.0199 0.394 0.033 Uiso 1 1 calc R . .
H02B H 0.4229 0.0821 0.4648 0.033 Uiso 1 1 calc R . .
C025 C 1.12498(18) -0.01144(9) 0.46855(9) 0.0323(3) Uani 1 1 d . . .
H025 H 1.0718 -0.0143 0.4184 0.039 Uiso 1 1 calc R . .
C026 C 0.4413(2) 0.36490(10) 0.20971(10) 0.0378(4) Uani 1 1 d . . .
H02C H 0.4988 0.4021 0.2463 0.057 Uiso 1 1 calc R . .
H02D H 0.3771 0.3987 0.173 0.057 Uiso 1 1 calc R . .
H02E H 0.5167 0.3313 0.1788 0.057 Uiso 1 1 calc R . .
C027 C 1.28041(18) -0.00583(9) 0.61341(9) 0.0321(3) Uani 1 1 d . . .
C028 C 0.33462(18) 0.30715(9) 0.25774(8) 0.0305(3) Uani 1 1 d . . .
C029 C 0.2270(2) 0.35683(11) 0.31291(10) 0.0459(4) Uani 1 1 d . . .
H02F H 0.291 0.3929 0.3477 0.069 Uiso 1 1 calc R . .
H02G H 0.165 0.318 0.3459 0.069 Uiso 1 1 calc R . .
H02H H 0.1556 0.3916 0.2807 0.069 Uiso 1 1 calc R . .
C030 C 1.2314(2) -0.07409(9) 0.49030(10) 0.0377(3) Uani 1 1 d . . .
H030 H 1.2499 -0.1192 0.4543 0.045 Uiso 1 1 calc R . .
C031 C 1.3110(2) -0.07266(9) 0.56252(10) 0.0373(4) Uani 1 1 d . . .
H031 H 1.3836 -0.1156 0.5767 0.045 Uiso 1 1 calc R . .
C032 C 0.6596(2) 0.10846(10) 0.12848(9) 0.0376(4) Uani 1 1 d . . .
H032 H 0.6072 0.0691 0.0949 0.045 Uiso 1 1 calc R . .
C033 C 0.7549(2) 0.16999(9) 0.09611(8) 0.0354(3) Uani 1 1 d . . .
H100 H 1.007(2) 0.1655(12) 0.5317(11) 0.037(5) Uiso 1 1 d . . .

loop_
_atom_site_aniso_label
_atom_site_aniso_U_11
_atom_site_aniso_U_22
_atom_site_aniso_U_33
_atom_site_aniso_U_23
_atom_site_aniso_U_13
_atom_site_aniso_U_12
Cl01 0.0934(4) 0.0539(2) 0.02131(16) 0.00275(15) 0.0055(2) 0.0049(2)
O002 0.0284(5) 0.0216(4) 0.0245(4) -0.0025(3) -0.0016(4) -0.0004(4)
O003 0.0239(5) 0.0546(6) 0.0466(6) 0.0174(5) 0.0032(5) -0.0031(5)
O004 0.0251(5) 0.0307(5) 0.0312(5) 0.0053(4) -0.0011(4) 0.0015(4)
O005 0.0460(7) 0.0309(5) 0.0425(6) -0.0070(5) -0.0145(5) -0.0032(5)
N006 0.0226(6) 0.0267(5) 0.0250(5) 0.0023(4) 0.0026(4) -0.0010(5)
N007 0.0309(6) 0.0321(6) 0.0282(6) -0.0036(5) -0.0056(5) 0.0051(5)
O008 0.0642(9) 0.0646(8) 0.0459(7) -0.0070(6) -0.0181(7) 0.0238(7)
C009 0.0237(6) 0.0251(6) 0.0223(6) -0.0008(5) 0.0009(5) 0.0021(5)
O010 0.0529(8) 0.0516(7) 0.0736(9) 0.0048(7) -0.0240(7) 0.0210(6)
C011 0.0257(7) 0.0224(6) 0.0248(6) -0.0017(5) 0.0012(6) 0.0009(5)
C012 0.0226(6) 0.0267(6) 0.0334(7) 0.0035(5) 0.0018(6) -0.0023(5)
C013 0.0395(9) 0.0549(9) 0.0322(7) 0.0045(7) -0.0068(7) -0.0076(8)
C014 0.0242(7) 0.0211(6) 0.0228(6) -0.0022(5) 0.0014(5) -0.0028(5)
C015 0.0295(7) 0.0272(6) 0.0283(6) 0.0046(5) 0.0023(6) 0.0013(6)
C016 0.0262(7) 0.0268(6) 0.0341(7) 0.0026(5) 0.0009(6) -0.0004(6)
N017 0.0354(7) 0.0375(7) 0.0475(8) 0.0100(6) -0.0075(6) 0.0034(6)
C018 0.0336(8) 0.0345(7) 0.0287(7) 0.0078(6) 0.0050(6) 0.0009(6)
C019 0.0260(7) 0.0327(7) 0.0244(6) 0.0023(5) 0.0008(6) 0.0000(6)
C020 0.0283(7) 0.0300(6) 0.0268(6) 0.0009(5) 0.0005(6) -0.0013(6)
C021 0.0298(7) 0.0273(6) 0.0231(6) -0.0013(5) -0.0011(6) -0.0007(6)
C022 0.0396(8) 0.0290(6) 0.0282(7) -0.0031(6) 0.0031(6) -0.0053(6)
C023 0.0259(7) 0.0294(7) 0.0267(7) -0.0012(5) -0.0003(6) 0.0009(6)
C024 0.0299(8) 0.0237(6) 0.0282(6) 0.0018(5) 0.0041(6) -0.0021(6)
C025 0.0312(8) 0.0305(6) 0.0353(7) -0.0002(6) 0.0029(6) -0.0035(6)
C026 0.0387(9) 0.0382(8) 0.0366(8) 0.0099(6) -0.0050(7) -0.0001(7)
C027 0.0275(7) 0.0301(7) 0.0386(7) 0.0081(6) -0.0006(6) -0.0008(6)
C028 0.0283(7) 0.0368(7) 0.0264(7) 0.0051(6) -0.0032(6) 0.0051(6)
C029 0.0472(10) 0.0512(9) 0.0392(8) 0.0047(7) 0.0043(8) 0.0208(9)
C030 0.0398(9) 0.0254(6) 0.0481(9) -0.0021(6) 0.0079(8) 0.0001(6)
C031 0.0339(8) 0.0270(7) 0.0511(9) 0.0086(6) 0.0039(7) 0.0039(6)
C032 0.0502(10) 0.0353(7) 0.0274(7) -0.0071(6) -0.0026(7) -0.0042(7)
C033 0.0469(9) 0.0383(7) 0.0209(6) 0.0011(6) 0.0025(6) 0.0094(7)

loop_
_atom_type_symbol
_atom_type_description
_atom_type_scat_dispersion_real
_atom_type_scat_dispersion_imag
_atom_type_scat_source
C C 0.0181 0.0091 'International Tables Vol C Tables 4.2.6.8 and 6.1.1.4'
H H 0 0 'International Tables Vol C Tables 4.2.6.8 and 6.1.1.4'
N N 0.0311 0.018 'International Tables Vol C Tables 4.2.6.8 and 6.1.1.4'
O O 0.0492 0.0322 'International Tables Vol C Tables 4.2.6.8 and 6.1.1.4'
Cl Cl 0.3639 0.7018 'International Tables Vol C Tables 4.2.6.8 and 6.1.1.4'

loop_
_geom_angle_atom_site_label_1
_geom_angle_atom_site_label_2
_geom_angle_atom_site_label_3
_geom_angle
_geom_angle_site_symmetry_1
_geom_angle_site_symmetry_3
_geom_angle_publ_flag
C021 O002 C014 111.12(10) . . ?
C019 O004 C028 120.11(11) . . ?
C019 N006 C014 125.70(11) . . ?
C019 N006 C024 120.83(11) . . ?
C014 N006 C024 113.46(11) . . ?
C012 N007 C023 123.56(12) . . ?
C012 N007 H100 114.5(12) . . ?
C023 N007 H100 110.5(12) . . ?
C020 C009 C022 119.49(12) . . ?
C020 C009 C014 121.75(12) . . ?
C022 C009 C014 118.76(12) . . ?
C015 C011 C023 115.55(11) . . ?
C015 C011 C014 103.58(11) . . ?
C023 C011 C014 103.28(10) . . ?
C015 C011 H011 111.3 . . ?
C023 C011 H011 111.3 . . ?
C014 C011 H011 111.3 . . ?
N007 C012 C025 123.78(13) . . ?
N007 C012 C016 117.26(13) . . ?
C025 C012 C016 118.92(13) . . ?
C028 C013 H01A 109.5 . . ?
C028 C013 H01B 109.5 . . ?
H01A C013 H01B 109.5 . . ?
C028 C013 H01C 109.5 . . ?
H01A C013 H01C 109.5 . . ?
H01B C013 H01C 109.5 . . ?
N006 C014 O002 109.90(10) . . ?
N006 C014 C009 113.06(11) . . ?
O002 C014 C009 108.17(10) . . ?
N006 C014 C011 104.03(10) . . ?
O002 C014 C011 104.42(10) . . ?
C009 C014 C011 116.82(11) . . ?
C024 C015 C011 104.13(11) . . ?
C024 C015 H01D 110.9 . . ?
C011 C015 H01D 110.9 . . ?
C024 C015 H01E 110.9 . . ?
C011 C015 H01E 110.9 . . ?
H01D C015 H01E 108.9 . . ?
C027 C016 C012 119.10(13) . . ?
C027 C016 H016 120.5 . . ?
C012 C016 H016 120.5 . . ?
O010 N017 O008 122.70(15) . . ?
O010 N017 C027 118.46(14) . . ?
O008 N017 C027 118.83(13) . . ?
C033 C018 C020 119.22(14) . . ?
C033 C018 H018 120.4 . . ?
C020 C018 H018 120.4 . . ?
O003 C019 O004 126.21(13) . . ?
O003 C019 N006 123.17(13) . . ?
O004 C019 N006 110.61(12) . . ?
C009 C020 C018 120.10(13) . . ?
C009 C020 H020 119.9 . . ?
C018 C020 H020 119.9 . . ?
O005 C021 O002 122.20(13) . . ?
O005 C021 C023 126.66(13) . . ?
O002 C021 C023 111.13(11) . . ?
C009 C022 C032 120.75(14) . . ?
C009 C022 H022 119.6 . . ?
C032 C022 H022 119.6 . . ?
N007 C023 C021 106.42(11) . . ?
N007 C023 C011 117.86(12) . . ?
C021 C023 C011 102.71(11) . . ?
N007 C023 H023 109.8 . . ?
C021 C023 H023 109.8 . . ?
C011 C023 H023 109.8 . . ?
N006 C024 C015 102.07(11) . . ?
N006 C024 H02A 111.4 . . ?
C015 C024 H02A 111.4 . . ?
N006 C024 H02B 111.4 . . ?
C015 C024 H02B 111.4 . . ?
H02A C024 H02B 109.2 . . ?
C030 C025 C012 119.76(14) . . ?
C030 C025 H025 120.1 . . ?
C012 C025 H025 120.1 . . ?
C028 C026 H02C 109.5 . . ?
C028 C026 H02D 109.5 . . ?
H02C C026 H02D 109.5 . . ?
C028 C026 H02E 109.5 . . ?
H02C C026 H02E 109.5 . . ?
H02D C026 H02E 109.5 . . ?
C016 C027 C031 123.02(14) . . ?
C016 C027 N017 117.68(13) . . ?
C031 C027 N017 119.30(13) . . ?
O004 C028 C013 110.12(12) . . ?
O004 C028 C029 109.54(12) . . ?
C013 C028 C029 112.90(15) . . ?
O004 C028 C026 102.60(12) . . ?
C013 C028 C026 110.05(13) . . ?
C029 C028 C026 111.14(13) . . ?
C028 C029 H02F 109.5 . . ?
C028 C029 H02G 109.5 . . ?
H02F C029 H02G 109.5 . . ?
C028 C029 H02H 109.5 . . ?
H02F C029 H02H 109.5 . . ?
H02G C029 H02H 109.5 . . ?
C031 C030 C025 122.09(14) . . ?
C031 C030 H030 119 . . ?
C025 C030 H030 119 . . ?
C030 C031 C027 117.12(14) . . ?
C030 C031 H031 121.4 . . ?
C027 C031 H031 121.4 . . ?
C033 C032 C022 118.52(14) . . ?
C033 C032 H032 120.7 . . ?
C022 C032 H032 120.7 . . ?
C018 C033 C032 121.89(13) . . ?
C018 C033 Cl01 118.68(12) . . ?
C032 C033 Cl01 119.43(12) . . ?

loop_
_geom_bond_atom_site_label_1
_geom_bond_atom_site_label_2
_geom_bond_distance
_geom_bond_site_symmetry_2
_geom_bond_publ_flag
Cl01 C033 1.7441(14) . ?
O002 C021 1.3452(17) . ?
O002 C014 1.4659(15) . ?
O003 C019 1.2080(18) . ?
O004 C019 1.3472(17) . ?
O004 C028 1.4749(17) . ?
O005 C021 1.1932(17) . ?
N006 C019 1.3633(18) . ?
N006 C014 1.4350(17) . ?
N006 C024 1.4653(16) . ?
N007 C012 1.3853(18) . ?
N007 C023 1.4480(18) . ?
N007 H100 0.87(2) . ?
O008 N017 1.2241(19) . ?
C009 C020 1.3853(19) . ?
C009 C022 1.388(2) . ?
C009 C014 1.5196(17) . ?
O010 N017 1.2197(18) . ?
C011 C015 1.5277(19) . ?
C011 C023 1.5328(19) . ?
C011 C014 1.5553(18) . ?
C011 H011 1 . ?
C012 C025 1.398(2) . ?
C012 C016 1.404(2) . ?
C013 C028 1.512(2) . ?
C013 H01A 0.98 . ?
C013 H01B 0.98 . ?
C013 H01C 0.98 . ?
C015 C024 1.517(2) . ?
C015 H01D 0.99 . ?
C015 H01E 0.99 . ?
C016 C027 1.381(2) . ?
C016 H016 0.95 . ?
N017 C027 1.474(2) . ?
C018 C033 1.371(2) . ?
C018 C020 1.392(2) . ?
C018 H018 0.95 . ?
C020 H020 0.95 . ?
C021 C023 1.5190(19) . ?
C022 C032 1.388(2) . ?
C022 H022 0.95 . ?
C023 H023 1 . ?
C024 H02A 0.99 . ?
C024 H02B 0.99 . ?
C025 C030 1.393(2) . ?
C025 H025 0.95 . ?
C026 C028 1.517(2) . ?
C026 H02C 0.98 . ?
C026 H02D 0.98 . ?
C026 H02E 0.98 . ?
C027 C031 1.385(2) . ?
C028 C029 1.517(2) . ?
C029 H02F 0.98 . ?
C029 H02G 0.98 . ?
C029 H02H 0.98 . ?
C030 C031 1.379(2) . ?
C030 H030 0.95 . ?
C031 H031 0.95 . ?
C032 C033 1.379(2) . ?
C032 H032 0.95 . ?
